data_7051184
loop_
_publ_author_name
'Thomas Devic'
'Josep N. Bertran'
'Beno\^it Domercq'
'Enric Canadell'
'Narcis Avarvari'
'Pascale Auban-Senzier'
'Marc Fourmigu\'e'

_publ_section_title
;
 Cation radical salts of cyano(ethylenedithio)tetrathiafulvalene with
 halogenated anions: annihilation of the CN&#x00B7;&#x00B7;&#x00B7;Hal
 interaction and stabilisation of conducting, antiferromagnetic square
 or chain-type salts
;
_journal_issue 11
_journal_name_full 'New J. Chem.'
_journal_page_first 1418
_journal_page_last 1424
_journal_paper_doi 10.1039/b104640n
_journal_volume 25
_journal_year 2001
_chemical_formula_moiety '(C9H5NS6), (I3)'
_chemical_formula_sum 'C9 H5 I3 N S6'
_chemical_formula_weight 700.20
_chemical_name_common '(EDT-TTF-CN), (I3)'
_chemical_name_systematic
; 
Bis (3-cyano -3',4'-ethylenedithiotetrathiafulvalene, triiodide)
;
_space_group_IT_number 2
_symmetry_cell_setting triclinic
_symmetry_space_group_name_Hall '-P 1'
_symmetry_space_group_name_H-M 'P -1'
_atom_sites_solution_hydrogens geom
_atom_sites_solution_primary direct
_atom_sites_solution_secondary difmap
_audit_creation_method SHELXL-97
_cell_angle_alpha 99.04(3)
_cell_angle_beta 94.56(3)
_cell_angle_gamma 103.70(3)
_cell_formula_units_Z 2
_cell_length_a 7.9359(16)
_cell_length_b 9.4229(19)
_cell_length_c 11.957(2)
_cell_measurement_reflns_used 5700
_cell_measurement_temperature 293(2)
_cell_measurement_theta_max 25.85
_cell_measurement_theta_min 2.3
_cell_volume 851.5(3)
_computing_cell_refinement 'CELL, Stoe-IPDS'
_computing_data_collection 'EXPOSE, Stoe-IPDS'
_computing_data_reduction 'INTEGRATE, Stoe-IPDS'
_computing_structure_refinement 'SHELXL-97 (Sheldrick, 1997)'
_computing_structure_solution 'SHELXS-97 (Sheldrick, 1990)'
_diffrn_ambient_temperature 293(2)
_diffrn_detector_area_resol_mean 6.66
_diffrn_measured_fraction_theta_full 0.934
_diffrn_measured_fraction_theta_max 0.934
_diffrn_measurement_device_type 'Stoe IPDS'
_diffrn_measurement_method 'rotation, phi incr. 1.3'
_diffrn_radiation_monochromator graphite
_diffrn_radiation_source 'fine-focus sealed tube'
_diffrn_radiation_type MoK\a
_diffrn_radiation_wavelength 0.71073
_diffrn_reflns_av_R_equivalents 0.0516
_diffrn_reflns_av_sigmaI/netI 0.0640
_diffrn_reflns_limit_h_max 9
_diffrn_reflns_limit_h_min -9
_diffrn_reflns_limit_k_max 11
_diffrn_reflns_limit_k_min -11
_diffrn_reflns_limit_l_max 14
_diffrn_reflns_limit_l_min 0
_diffrn_reflns_number 8345
_diffrn_reflns_theta_full 25.85
_diffrn_reflns_theta_max 25.85
_diffrn_reflns_theta_min 2.26
_exptl_absorpt_coefficient_mu 6.226
_exptl_absorpt_correction_T_max 0.8230
_exptl_absorpt_correction_T_min 0.4517
_exptl_absorpt_correction_type numerical
_exptl_absorpt_process_details 'FACEIT, Stoe-IPDS'
_exptl_crystal_colour black
_exptl_crystal_density_diffrn 2.731
_exptl_crystal_density_method 'not measured'
_exptl_crystal_description plate
_exptl_crystal_F_000 642
_exptl_crystal_size_max 0.2118
_exptl_crystal_size_mid 0.0962
_exptl_crystal_size_min 0.027
_refine_diff_density_max 0.675
_refine_diff_density_min -0.595
_refine_diff_density_rms 0.112
_refine_ls_extinction_method none
_refine_ls_goodness_of_fit_ref 0.718
_refine_ls_hydrogen_treatment constr
_refine_ls_matrix_type full
_refine_ls_number_parameters 191
_refine_ls_number_reflns 3083
_refine_ls_number_restraints 0
_refine_ls_restrained_S_all 0.718
_refine_ls_R_factor_all 0.0538
_refine_ls_R_factor_gt 0.0254
_refine_ls_shift/su_max 0.001
_refine_ls_shift/su_mean 0.000
_refine_ls_structure_factor_coef Fsqd
_refine_ls_weighting_details 'calc w=1/[\s^2^(Fo^2^)+(0.0193P)^2^+0.0000P] where P=(Fo^2^+2Fc^2^)/3'
_refine_ls_weighting_scheme calc
_refine_ls_wR_factor_gt 0.0450
_refine_ls_wR_factor_ref 0.0505
_reflns_number_gt 1998
_reflns_number_total 3083
_reflns_threshold_expression >2sigma(I)
_cod_data_source_file b104640n.txt
_cod_data_source_block EDTCNI3
_cod_original_sg_symbol_H-M P-1
_cod_database_code 7051184

loop_
_symmetry_equiv_pos_as_xyz
'x, y, z'
'-x, -y, -z'

loop_
_atom_site_label
_atom_site_type_symbol
_atom_site_fract_x
_atom_site_fract_y
_atom_site_fract_z
_atom_site_U_iso_or_equiv
_atom_site_adp_type
_atom_site_occupancy
_atom_site_symmetry_multiplicity
_atom_site_calc_flag
_atom_site_refinement_flags
_atom_site_disorder_assembly
_atom_site_disorder_group
I1 I 0.20431(5) 0.37968(4) 0.04264(3) 0.03043(10) Uani 1 1 d . . .
I2 I 0.08432(6) 0.30538(4) -0.20093(3) 0.04414(13) Uani 1 1 d . . .
I3 I 0.34181(6) 0.44971(4) 0.28241(3) 0.04145(13) Uani 1 1 d . . .
S1 S 1.29810(19) 0.04108(15) 0.15557(11) 0.0282(3) Uani 1 1 d . . .
S2 S 1.4543(2) -0.21298(15) 0.13006(12) 0.0314(4) Uani 1 1 d . . .
S3 S 1.16455(19) -0.03440(15) -0.11365(11) 0.0245(3) Uani 1 1 d . . .
C1 C 1.3922(8) -0.0006(7) 0.2775(5) 0.0320(13) Uani 1 1 d . . .
H1 H 1.3927 0.0550 0.3491 0.038 Uiso 0.393(14) 1 calc PR . .
C2 C 1.4643(8) -0.1160(6) 0.2651(5) 0.0360(14) Uani 1 1 d . . .
H2 H 1.5181 -0.1426 0.3277 0.043 Uiso 0.607(14) 1 calc PR . .
C3 C 1.3389(7) -0.1069(5) 0.0662(4) 0.0212(11) Uani 1 1 d . . .
S4 S 1.3206(2) -0.28605(14) -0.13968(12) 0.0277(3) Uani 1 1 d . . .
S5 S 1.0218(2) -0.07793(16) -0.35451(12) 0.0325(4) Uani 1 1 d . . .
S6 S 1.2212(2) -0.37672(17) -0.38764(12) 0.0399(4) Uani 1 1 d . . .
C4 C 1.2804(7) -0.1406(5) -0.0487(4) 0.0218(12) Uani 1 1 d . . .
C5 C 1.1400(7) -0.1369(5) -0.2503(4) 0.0211(12) Uani 1 1 d . . .
C6 C 1.2144(7) -0.2549(5) -0.2627(4) 0.0237(12) Uani 1 1 d . . .
C7 C 0.9827(7) -0.2347(6) -0.4693(4) 0.0306(14) Uani 1 1 d . . .
H7A H 0.8987 -0.3174 -0.4499 0.037 Uiso 1 1 calc R . .
H7B H 0.9318 -0.2094 -0.5376 0.037 Uiso 1 1 calc R . .
C8 C 1.1468(8) -0.2828(6) -0.4945(4) 0.0324(14) Uani 1 1 d . . .
H8A H 1.2386 -0.1960 -0.4992 0.039 Uiso 1 1 calc R . .
H8B H 1.1243 -0.3485 -0.5681 0.039 Uiso 1 1 calc R . .
C9A C 1.3907(13) 0.0737(10) 0.3876(8) 0.030(3) Uani 0.607(14) 1 d P . .
N1A N 1.3913(14) 0.1358(11) 0.4777(12) 0.043(3) Uani 0.607(14) 1 d P . .
C9B C 1.545(2) -0.1343(16) 0.3702(13) 0.033(5) Uani 0.393(14) 1 d P . .
N1B N 1.605(2) -0.1546(19) 0.4531(19) 0.048(5) Uani 0.393(14) 1 d P . .

loop_
_atom_site_aniso_label
_atom_site_aniso_U_11
_atom_site_aniso_U_22
_atom_site_aniso_U_33
_atom_site_aniso_U_23
_atom_site_aniso_U_13
_atom_site_aniso_U_12
I1 0.0363(2) 0.02547(19) 0.0297(2) 0.00440(15) 0.00342(18) 0.00877(17)
I2 0.0656(3) 0.0334(2) 0.0287(2) 0.00222(17) -0.0085(2) 0.0103(2)
I3 0.0546(3) 0.0463(3) 0.0268(2) 0.00500(19) 0.0047(2) 0.0206(2)
S1 0.0299(9) 0.0360(8) 0.0183(7) -0.0008(6) 0.0003(7) 0.0122(7)
S2 0.0403(10) 0.0288(7) 0.0258(8) 0.0056(6) -0.0042(7) 0.0123(7)
S3 0.0288(8) 0.0280(7) 0.0173(7) 0.0011(6) -0.0002(7) 0.0114(6)
C1 0.025(3) 0.050(4) 0.012(3) -0.001(2) -0.003(3) -0.001(3)
C2 0.032(4) 0.050(4) 0.019(3) 0.008(3) -0.004(3) -0.002(3)
C3 0.019(3) 0.024(3) 0.016(3) 0.001(2) 0.000(3) 0.000(2)
S4 0.0390(10) 0.0225(7) 0.0210(7) 0.0000(6) -0.0029(7) 0.0110(7)
S5 0.0456(10) 0.0330(8) 0.0201(7) -0.0004(6) -0.0060(7) 0.0190(7)
S6 0.0618(12) 0.0391(8) 0.0216(7) -0.0056(6) -0.0062(8) 0.0291(8)
C4 0.015(3) 0.021(3) 0.026(3) 0.007(2) 0.001(3) 0.000(2)
C5 0.022(3) 0.025(3) 0.014(3) 0.002(2) -0.004(2) 0.005(2)
C6 0.026(3) 0.027(3) 0.016(3) 0.006(2) -0.002(3) 0.004(3)
C7 0.033(4) 0.039(3) 0.016(3) -0.005(2) -0.003(3) 0.009(3)
C8 0.040(4) 0.036(3) 0.017(3) -0.007(2) 0.002(3) 0.009(3)
C9A 0.029(6) 0.037(6) 0.025(6) 0.000(4) 0.000(5) 0.015(5)
N1A 0.047(7) 0.064(6) 0.019(6) 0.000(5) -0.005(6) 0.026(5)
C9B 0.032(10) 0.037(9) 0.027(10) -0.003(7) 0.009(8) 0.008(7)
N1B 0.049(11) 0.077(11) 0.020(10) 0.017(10) 0.000(9) 0.018(9)

loop_
_atom_type_symbol
_atom_type_description
_atom_type_scat_dispersion_real
_atom_type_scat_dispersion_imag
_atom_type_scat_source
C C 0.0033 0.0016 'International Tables Vol C Tables 4.2.6.8 and 6.1.1.4'
H H 0.0000 0.0000 'International Tables Vol C Tables 4.2.6.8 and 6.1.1.4'
N N 0.0061 0.0033 'International Tables Vol C Tables 4.2.6.8 and 6.1.1.4'
S S 0.1246 0.1234 'International Tables Vol C Tables 4.2.6.8 and 6.1.1.4'
I I -0.4742 1.8119 'International Tables Vol C Tables 4.2.6.8 and 6.1.1.4'

loop_
_geom_angle_atom_site_label_1
_geom_angle_atom_site_label_2
_geom_angle_atom_site_label_3
_geom_angle
_geom_angle_site_symmetry_1
_geom_angle_site_symmetry_3
_geom_angle_publ_flag
I3 I1 I2 176.83(2) . . ?
C1 S1 C3 94.1(3) . . ?
C2 S2 C3 94.6(3) . . ?
C5 S3 C4 96.2(2) . . ?
C2 C1 S1 117.5(4) . . ?
C1 C2 S2 117.7(4) . . ?
C4 C3 S2 121.7(4) . . ?
C4 C3 S1 122.3(4) . . ?
S2 C3 S1 116.0(3) . . ?
C4 S4 C6 96.3(2) . . ?
C5 S5 C7 100.9(2) . . ?
C6 S6 C8 101.0(2) . . ?
C3 C4 S4 123.3(4) . . ?
C3 C4 S3 122.0(4) . . ?
S4 C4 S3 114.8(3) . . ?
C6 C5 S3 116.3(4) . . ?
C6 C5 S5 128.1(4) . . ?
S3 C5 S5 115.7(3) . . ?
C5 C6 S4 116.4(4) . . ?
C5 C6 S6 128.4(4) . . ?
S4 C6 S6 115.2(3) . . ?
C8 C7 S5 113.1(4) . . ?
C7 C8 S6 112.7(4) . . ?
N1A C9A N1B 7.7(8) . 2_856 ?
N1B N1A C9A 161.4(19) 2_856 . ?
N1B N1A C9B 21.1(13) 2_856 2_856 ?
C9A N1A C9B 142.3(9) . 2_856 ?
N1B C9B N1A 15.0(10) . 2_856 ?
N1A N1B C9B 144(2) 2_856 . ?
N1A N1B C9A 10.9(11) 2_856 2_856 ?
C9B N1B C9A 134.7(15) . 2_856 ?

loop_
_geom_bond_atom_site_label_1
_geom_bond_atom_site_label_2
_geom_bond_distance
_geom_bond_site_symmetry_2
_geom_bond_publ_flag
I1 I3 2.9002(10) . ?
I1 I2 2.9121(10) . ?
S1 C1 1.727(6) . ?
S1 C3 1.730(5) . ?
S2 C2 1.712(6) . ?
S2 C3 1.727(5) . ?
S3 C5 1.734(5) . ?
S3 C4 1.736(5) . ?
C1 C2 1.338(7) . ?
C3 C4 1.377(7) . ?
S4 C4 1.720(5) . ?
S4 C6 1.737(5) . ?
S5 C5 1.738(5) . ?
S5 C7 1.800(5) . ?
S6 C6 1.748(5) . ?
S6 C8 1.802(5) . ?
C5 C6 1.371(6) . ?
C7 C8 1.514(7) . ?
C9A N1A 1.141(15) . ?
C9A N1B 1.93(2) 2_856 ?
N1A N1B 0.815(15) 2_856 ?
N1A C9B 1.85(2) 2_856 ?
C9B N1B 1.13(2) . ?
C9B N1A 1.85(2) 2_856 ?
N1B N1A 0.815(15) 2_856 ?
N1B C9A 1.93(2) 2_856 ?
